data_4115990
loop_
_publ_author_name
'Koen Binnemans'
'Yury G. Galyametdinov'
'Rik Van Deun'
'Duncan W. Bruce'
'Simon R. Collinson'
'Arkadiy P. Polishchuk'
'Ildar Bikchantaev'
'Wolfgang Haase'
'Andrey V. Prosvirin'
'Larisa Tinchurina'
'Igor Litvinov'
'Ajdar Gubajdullin'
'Ajdar Rakhmatullin'
'Koen Uytterhoeven'
'Luc Van Meervelt'

_publ_section_title
;
 Rare-Earth-Containing Magnetic Liquid Crystals
;
_journal_name_full 'Journal of the American Chemical Society'
_journal_page_first 4335
_journal_page_last 4344
_journal_paper_doi 10.1021/ja993351q
_journal_volume 122
_journal_year 2000
_chemical_formula_sum 'C36 H51 N6 Nd O15'
_chemical_formula_weight 952.07
_chemical_name_systematic
; 
 ? 
;
_space_group_IT_number 2
_symmetry_cell_setting triclinic
_symmetry_space_group_name_Hall '-P 1'
_symmetry_space_group_name_H-M 'P -1'
_atom_sites_solution_hydrogens geom
_atom_sites_solution_primary direct
_atom_sites_solution_secondary difmap
_audit_creation_method SHELXL-97
_cell_angle_alpha 98.50(2)
_cell_angle_beta 98.870(10)
_cell_angle_gamma 92.52(2)
_cell_formula_units_Z 2
_cell_length_a 11.455(2)
_cell_length_b 13.859(3)
_cell_length_c 14.101(4)
_cell_measurement_reflns_used 35
_cell_measurement_temperature 289(2)
_cell_measurement_theta_max 12.5
_cell_measurement_theta_min 7.5
_cell_volume 2182.4(9)
_computing_cell_refinement 'Siemens XSCANS'
_computing_data_collection 'Siemens XSCANS'
_computing_data_reduction 'Siemens XSCANS'
_computing_publication_material PLUTON
_computing_structure_refinement 'SHELXL-97 (Sheldrick, 1997)'
_computing_structure_solution 'SHELXS-97 (Sheldrick, 1990)'
_diffrn_ambient_temperature 289(2)
_diffrn_measured_fraction_theta_full 0.951
_diffrn_measured_fraction_theta_max 0.951
_diffrn_measurement_device_type 'Siemens P4'
_diffrn_measurement_method '\w scans'
_diffrn_radiation_monochromator graphite
_diffrn_radiation_source 'fine-focus sealed tube'
_diffrn_radiation_type MoK\a
_diffrn_radiation_wavelength 0.71073
_diffrn_reflns_av_R_equivalents 0.0560
_diffrn_reflns_av_sigmaI/netI 0.0476
_diffrn_reflns_limit_h_max 13
_diffrn_reflns_limit_h_min 0
_diffrn_reflns_limit_k_max 14
_diffrn_reflns_limit_k_min -14
_diffrn_reflns_limit_l_max 14
_diffrn_reflns_limit_l_min -14
_diffrn_reflns_number 7708
_diffrn_reflns_theta_full 25.01
_diffrn_reflns_theta_max 25.01
_diffrn_reflns_theta_min 1.48
_diffrn_standards_interval_count 97
_diffrn_standards_number 3
_exptl_absorpt_coefficient_mu 1.260
_exptl_absorpt_correction_T_max 0.7867
_exptl_absorpt_correction_T_min 0.6668
_exptl_absorpt_correction_type semi-empirical
_exptl_crystal_colour transparent
_exptl_crystal_density_diffrn 1.449
_exptl_crystal_description blocks
_exptl_crystal_F_000 978
_exptl_crystal_size_max 0.35
_exptl_crystal_size_mid 0.25
_exptl_crystal_size_min 0.20
_refine_diff_density_max 0.872
_refine_diff_density_min -1.457
_refine_diff_density_rms 0.078
_refine_ls_extinction_coef 0.0037(4)
_refine_ls_extinction_expression Fc^*^=kFc[1+0.001xFc^2^\l^3^/sin(2\q)]^-1/4^
_refine_ls_extinction_method SHELXL
_refine_ls_goodness_of_fit_ref 1.039
_refine_ls_hydrogen_treatment mixed
_refine_ls_matrix_type full
_refine_ls_number_parameters 566
_refine_ls_number_reflns 7328
_refine_ls_number_restraints 0
_refine_ls_restrained_S_all 1.039
_refine_ls_R_factor_all 0.0467
_refine_ls_R_factor_gt 0.0376
_refine_ls_shift/su_max 0.001
_refine_ls_shift/su_mean 0.000
_refine_ls_structure_factor_coef Fsqd
_refine_ls_weighting_details 'calc w=1/[\s^2^(Fo^2^)+(0.0564P)^2^+0.6711P] where P=(Fo^2^+2Fc^2^)/3'
_refine_ls_weighting_scheme calc
_refine_ls_wR_factor_gt 0.0911
_refine_ls_wR_factor_ref 0.0971
_reflns_number_gt 6418
_reflns_number_total 7328
_reflns_threshold_expression >2sigma(I)
_cod_data_source_file ja993351q_1.cif
_cod_data_source_block Nd
_cod_database_code 4115990

loop_
_symmetry_equiv_pos_as_xyz
'x, y, z'
'-x, -y, -z'

loop_
_atom_site_label
_atom_site_type_symbol
_atom_site_fract_x
_atom_site_fract_y
_atom_site_fract_z
_atom_site_U_iso_or_equiv
_atom_site_adp_type
_atom_site_occupancy
_atom_site_symmetry_multiplicity
_atom_site_calc_flag
_atom_site_refinement_flags
Nd1 Nd 0.562034(18) 0.268491(14) 0.727575(15) 0.04015(10) Uani 1 1 d .
C1 C 0.6700(4) 0.0832(3) 0.5724(3) 0.0450(9) Uani 1 1 d .
C2 C 0.7528(4) 0.1329(3) 0.5300(3) 0.0504(10) Uani 1 1 d .
H2 H 0.7555(4) 0.199(4) 0.5361(4) 0.060 Uiso 1 1 calc R
C3 C 0.8302(4) 0.0819(4) 0.4791(3) 0.0591(11) Uani 1 1 d .
C4 C 0.8266(5) -0.0206(4) 0.4667(4) 0.0743(15) Uani 1 1 d .
H4 H 0.878(3) -0.054(2) 0.431(2) 0.089 Uiso 1 1 calc R
C5 C 0.7476(5) -0.0695(4) 0.5068(4) 0.0669(13) Uani 1 1 d .
H5 H 0.7456(5) -0.133(4) 0.4990(6) 0.080 Uiso 1 1 calc R
C6 C 0.6681(4) -0.0207(3) 0.5607(3) 0.0496(10) Uani 1 1 d .
O7 O 0.5970(3) 0.1309(2) 0.6208(2) 0.0561(7) Uani 1 1 d .
O8 O 0.9135(4) 0.1239(3) 0.4368(3) 0.0829(11) Uani 1 1 d .
C9 C 0.9245(6) 0.2273(5) 0.4442(5) 0.093(2) Uani 1 1 d .
H9A H 0.848(3) 0.2508(11) 0.422(3) 0.139 Uiso 1 1 calc R
H9B H 0.981(4) 0.2456(9) 0.404(3) 0.139 Uiso 1 1 calc R
H9C H 0.952(4) 0.2562(12) 0.511(3) 0.139 Uiso 1 1 calc R
C10 C 0.5906(4) -0.0770(3) 0.6042(3) 0.0539(11) Uani 1 1 d .
H10 H 0.5941(5) -0.143(4) 0.5930(7) 0.065 Uiso 1 1 calc R
N11 N 0.5156(4) -0.0431(3) 0.6582(3) 0.0566(9) Uani 1 1 d .
H11 H 0.513(5) 0.012(4) 0.660(4) 0.068 Uiso 1 1 d .
C12 C 0.4434(5) -0.0994(4) 0.7096(4) 0.0649(12) Uani 1 1 d .
H12A H 0.4443(5) -0.171(3) 0.6838(10) 0.078 Uiso 1 1 calc R
H12B H 0.359(3) -0.0807(7) 0.6972(6) 0.078 Uiso 1 1 calc R
C13 C 0.4877(5) -0.0823(4) 0.8175(4) 0.0634(12) Uani 1 1 d .
H13A H 0.431(2) -0.1141(11) 0.8497(12) 0.076 Uiso 1 1 calc R
H13B H 0.4914(5) -0.012(3) 0.8412(10) 0.076 Uiso 1 1 calc R
C14 C 0.6079(5) -0.1195(4) 0.8465(4) 0.0785(15) Uani 1 1 d .
H14A H 0.664(2) -0.0862(13) 0.8180(12) 0.094 Uiso 1 1 calc R
H14B H 0.6056(5) -0.187(3) 0.8210(11) 0.094 Uiso 1 1 calc R
C15 C 0.6486(7) -0.1061(5) 0.9556(5) 0.110(3) Uani 1 1 d .
H15A H 0.650(5) -0.040(3) 0.9814(14) 0.165 Uiso 1 1 calc R
H15B H 0.724(4) -0.128(4) 0.9683(8) 0.165 Uiso 1 1 calc R
H15C H 0.597(4) -0.142(4) 0.9836(15) 0.165 Uiso 1 1 calc R
C16 C 0.4799(3) 0.5065(3) 0.7846(3) 0.0411(8) Uani 1 1 d .
C17 C 0.3966(4) 0.5089(3) 0.7005(3) 0.0472(9) Uani 1 1 d .
H17 H 0.3885(5) 0.455(2) 0.646(2) 0.057 Uiso 1 1 calc R
C18 C 0.3264(4) 0.5869(3) 0.6944(3) 0.0463(9) Uani 1 1 d .
C19 C 0.3331(4) 0.6641(3) 0.7727(3) 0.0527(10) Uani 1 1 d .
H19 H 0.285(3) 0.714(3) 0.7685(4) 0.063 Uiso 1 1 calc R
C20 C 0.4125(4) 0.6627(3) 0.8543(3) 0.0513(10) Uani 1 1 d .
H20 H 0.4164(4) 0.711(3) 0.903(3) 0.062 Uiso 1 1 calc R
C21 C 0.4890(3) 0.5864(3) 0.8630(3) 0.0424(9) Uani 1 1 d .
O22 O 0.5474(3) 0.4342(2) 0.7910(2) 0.0532(7) Uani 1 1 d .
O23 O 0.2450(3) 0.5950(2) 0.6158(2) 0.0620(8) Uani 1 1 d .
C24 C 0.2330(5) 0.5202(4) 0.5328(3) 0.0749(15) Uani 1 1 d .
H24A H 0.307(3) 0.515(2) 0.510(2) 0.112 Uiso 1 1 calc R
H24B H 0.174(3) 0.5360(17) 0.483(2) 0.112 Uiso 1 1 calc R
H24C H 0.210(4) 0.459(2) 0.5505(10) 0.112 Uiso 1 1 calc R
C25 C 0.5725(4) 0.5898(3) 0.9483(3) 0.0482(9) Uani 1 1 d .
H25 H 0.5733(4) 0.645(3) 0.998(2) 0.058 Uiso 1 1 calc R
N26 N 0.6476(3) 0.5257(3) 0.9650(3) 0.0518(8) Uani 1 1 d .
H26 H 0.640(4) 0.473(4) 0.924(3) 0.062 Uiso 1 1 d .
C27 C 0.7416(4) 0.5332(4) 1.0491(3) 0.0588(11) Uani 1 1 d .
H27A H 0.7447(4) 0.470(2) 1.0736(9) 0.071 Uiso 1 1 calc R
H27B H 0.7243(7) 0.5833(17) 1.1014(18) 0.071 Uiso 1 1 calc R
C28 C 0.8611(4) 0.5603(3) 1.0218(3) 0.0571(11) Uani 1 1 d .
H28A H 0.920(2) 0.5514(5) 1.0714(17) 0.069 Uiso 1 1 calc R
H28B H 0.8712(6) 0.5181(15) 0.9674(19) 0.069 Uiso 1 1 calc R
C29 C 0.8762(5) 0.6632(4) 1.0019(4) 0.0733(14) Uani 1 1 d .
H29A H 0.8623(8) 0.7095(18) 1.060(2) 0.088 Uiso 1 1 calc R
H29B H 0.815(2) 0.6724(6) 0.946(2) 0.088 Uiso 1 1 calc R
C30 C 0.9985(6) 0.6880(5) 0.9794(5) 0.096(2) Uani 1 1 d .
H30A H 1.055(2) 0.682(4) 1.031(2) 0.143 Uiso 1 1 calc R
H30B H 1.0029(16) 0.751(3) 0.967(4) 0.143 Uiso 1 1 calc R
H30C H 1.012(2) 0.646(3) 0.926(3) 0.143 Uiso 1 1 calc R
C31 C 0.8456(3) 0.3745(3) 0.7430(3) 0.0463(9) Uani 1 1 d .
C32 C 0.8210(4) 0.4718(3) 0.7333(3) 0.0521(10) Uani 1 1 d .
H32 H 0.754(4) 0.4902(12) 0.7382(4) 0.062 Uiso 1 1 calc R
C33 C 0.9062(4) 0.5360(3) 0.7159(3) 0.0579(11) Uani 1 1 d .
C34 C 1.0205(5) 0.5074(4) 0.7076(4) 0.0714(15) Uani 1 1 d .
H34 H 1.074(4) 0.548(3) 0.6976(8) 0.086 Uiso 1 1 calc R
C35 C 1.0457(4) 0.4139(4) 0.7155(4) 0.0656(13) Uani 1 1 d .
H35 H 1.123(5) 0.3944(13) 0.7092(5) 0.079 Uiso 1 1 calc R
C36 C 0.9615(4) 0.3448(3) 0.7328(3) 0.0521(10) Uani 1 1 d .
O37 O 0.7659(3) 0.3139(2) 0.7603(2) 0.0592(8) Uani 1 1 d .
O38 O 0.8892(4) 0.6299(3) 0.7037(3) 0.0828(11) Uani 1 1 d .
C39 C 0.7745(6) 0.6647(4) 0.7055(5) 0.096(2) Uani 1 1 d .
H39A H 0.717(2) 0.625(3) 0.653(3) 0.144 Uiso 1 1 calc R
H39B H 0.7761(12) 0.735(3) 0.696(4) 0.144 Uiso 1 1 calc R
H39C H 0.750(2) 0.659(3) 0.770(3) 0.144 Uiso 1 1 calc R
C40 C 0.9915(4) 0.2485(4) 0.7384(3) 0.0633(12) Uani 1 1 d .
H40 H 1.077(4) 0.2325(9) 0.7285(6) 0.076 Uiso 1 1 calc R
N41 N 0.9232(4) 0.1773(3) 0.7549(3) 0.0662(11) Uani 1 1 d .
H41 H 0.847(5) 0.189(4) 0.775(4) 0.079 Uiso 1 1 d .
C42 C 0.9537(5) 0.0745(4) 0.7521(4) 0.0795(16) Uani 1 1 d .
H42A H 0.890(2) 0.0296(18) 0.7045(19) 0.095 Uiso 1 1 calc R
H42B H 1.033(3) 0.0661(6) 0.7277(11) 0.095 Uiso 1 1 calc R
C43 C 0.9622(7) 0.0462(5) 0.8483(5) 0.112(3) Uani 1 1 d .
H43A H 0.893(4) 0.0596(9) 0.8731(15) 0.135 Uiso 1 1 calc R
H43B H 1.025(3) 0.082(2) 0.890(2) 0.135 Uiso 1 1 calc R
C44 C 0.9816(9) -0.0659(6) 0.8424(8) 0.152(5) Uani 1 1 d .
H44A H 0.9687(14) -0.0836(15) 0.894(4) 0.182 Uiso 1 1 calc R
H44B H 0.932(4) -0.097(3) 0.797(4) 0.182 Uiso 1 1 calc R
C45 C 1.0973(8) -0.0925(6) 0.8265(6) 0.132(3) Uani 1 1 d .
H45A H 1.109(2) -0.082(5) 0.758(4) 0.198 Uiso 1 1 calc R
H45B H 1.106(2) -0.165(4) 0.833(5) 0.198 Uiso 1 1 calc R
H45C H 1.160(3) -0.050(4) 0.877(4) 0.198 Uiso 1 1 calc R
N46 N 0.6584(4) 0.1947(3) 0.9114(3) 0.0636(10) Uani 1 1 d .
O47 O 0.6693(3) 0.1479(2) 0.8302(2) 0.0567(7) Uani 1 1 d .
O48 O 0.7006(5) 0.1689(4) 0.9872(3) 0.1104(17) Uani 1 1 d .
O49 O 0.5999(3) 0.2709(3) 0.9100(2) 0.0739(10) Uani 1 1 d .
N50 N 0.3306(3) 0.1879(3) 0.7712(3) 0.0613(10) Uani 1 1 d .
O51 O 0.4096(3) 0.1351(2) 0.7439(3) 0.0697(9) Uani 1 1 d .
O52 O 0.2412(3) 0.1547(3) 0.7922(4) 0.0985(14) Uani 1 1 d .
O53 O 0.3506(3) 0.2787(3) 0.7737(3) 0.0792(10) Uani 1 1 d .
N54 N 0.5035(4) 0.3220(3) 0.5297(3) 0.0615(10) Uani 1 1 d .
O55 O 0.4229(3) 0.2866(2) 0.5704(2) 0.0616(8) Uani 1 1 d .
O56 O 0.6031(3) 0.3448(2) 0.5816(2) 0.0636(8) Uani 1 1 d .
O57 O 0.4833(4) 0.3305(3) 0.4446(3) 0.0988(14) Uani 1 1 d .

loop_
_atom_site_aniso_label
_atom_site_aniso_U_11
_atom_site_aniso_U_22
_atom_site_aniso_U_33
_atom_site_aniso_U_23
_atom_site_aniso_U_13
_atom_site_aniso_U_12
Nd1 0.03472(13) 0.03583(14) 0.04924(15) 0.00165(8) 0.00872(8) 0.00535(8)
C1 0.049(2) 0.045(2) 0.037(2) -0.0014(16) 0.0001(17) 0.0119(18)
C2 0.054(3) 0.051(2) 0.045(2) 0.0059(18) 0.0044(18) 0.010(2)
C3 0.055(3) 0.073(3) 0.052(3) 0.012(2) 0.013(2) 0.017(2)
C4 0.084(4) 0.071(3) 0.073(3) 0.002(3) 0.031(3) 0.030(3)
C5 0.080(4) 0.050(3) 0.070(3) -0.002(2) 0.019(3) 0.019(3)
C6 0.054(2) 0.045(2) 0.045(2) -0.0037(17) 0.0010(18) 0.0119(19)
O7 0.0625(19) 0.0441(16) 0.0634(18) -0.0003(13) 0.0226(15) 0.0086(14)
O8 0.080(3) 0.091(3) 0.095(3) 0.031(2) 0.045(2) 0.029(2)
C9 0.100(5) 0.089(5) 0.103(5) 0.035(4) 0.041(4) 0.009(4)
C10 0.061(3) 0.040(2) 0.053(2) -0.0055(18) -0.004(2) 0.001(2)
N11 0.064(2) 0.043(2) 0.060(2) 0.0039(17) 0.0061(18) 0.0007(19)
C12 0.062(3) 0.055(3) 0.077(3) 0.011(2) 0.010(2) -0.003(2)
C13 0.068(3) 0.052(3) 0.073(3) 0.014(2) 0.016(2) 0.000(2)
C14 0.078(4) 0.076(4) 0.081(4) 0.022(3) 0.003(3) 0.007(3)
C15 0.125(6) 0.093(5) 0.102(5) 0.028(4) -0.023(4) 0.002(4)
C16 0.039(2) 0.0286(19) 0.056(2) 0.0047(16) 0.0117(17) 0.0020(15)
C17 0.049(2) 0.041(2) 0.049(2) -0.0021(17) 0.0075(18) 0.0056(18)
C18 0.044(2) 0.046(2) 0.050(2) 0.0123(17) 0.0069(18) -0.0004(18)
C19 0.054(2) 0.040(2) 0.067(3) 0.0097(19) 0.012(2) 0.0132(19)
C20 0.059(3) 0.040(2) 0.054(2) 0.0015(18) 0.011(2) 0.0074(19)
C21 0.043(2) 0.034(2) 0.050(2) 0.0039(16) 0.0117(17) 0.0016(16)
O22 0.0497(17) 0.0403(15) 0.0652(18) -0.0029(13) 0.0034(14) 0.0131(13)
O23 0.0609(19) 0.071(2) 0.0536(18) 0.0141(15) -0.0001(15) 0.0143(16)
C24 0.084(4) 0.083(4) 0.054(3) 0.013(3) -0.003(3) 0.002(3)
C25 0.048(2) 0.043(2) 0.054(2) 0.0057(18) 0.0123(19) 0.0023(19)
N26 0.0452(19) 0.051(2) 0.056(2) 0.0030(16) 0.0021(16) 0.0031(17)
C27 0.051(3) 0.071(3) 0.054(3) 0.015(2) 0.001(2) 0.004(2)
C28 0.046(2) 0.067(3) 0.055(3) 0.007(2) -0.0009(19) 0.006(2)
C29 0.075(4) 0.068(3) 0.077(3) 0.015(3) 0.008(3) 0.003(3)
C30 0.097(5) 0.086(4) 0.102(5) 0.018(3) 0.017(4) -0.026(4)
C31 0.037(2) 0.057(3) 0.042(2) 0.0059(17) -0.0023(16) -0.0027(18)
C32 0.044(2) 0.057(3) 0.054(2) 0.0086(19) 0.0046(18) 0.001(2)
C33 0.059(3) 0.060(3) 0.052(3) 0.010(2) 0.004(2) -0.011(2)
C34 0.055(3) 0.082(4) 0.078(3) 0.025(3) 0.009(2) -0.017(3)
C35 0.042(2) 0.087(4) 0.069(3) 0.019(3) 0.009(2) -0.003(2)
C36 0.039(2) 0.064(3) 0.050(2) 0.0091(19) -0.0017(18) 0.001(2)
O37 0.0371(15) 0.0568(18) 0.084(2) 0.0197(16) 0.0045(14) -0.0027(13)
O38 0.089(3) 0.058(2) 0.102(3) 0.0254(19) 0.008(2) -0.010(2)
C39 0.098(5) 0.062(4) 0.130(6) 0.022(3) 0.014(4) 0.013(3)
C40 0.038(2) 0.079(3) 0.068(3) 0.007(2) -0.001(2) 0.009(2)
N41 0.051(2) 0.064(3) 0.082(3) 0.016(2) -0.001(2) 0.013(2)
C42 0.070(4) 0.083(4) 0.079(4) 0.010(3) -0.006(3) 0.019(3)
C43 0.134(7) 0.102(5) 0.124(6) 0.043(4) 0.059(5) 0.049(5)
C44 0.175(10) 0.120(7) 0.205(11) 0.096(7) 0.083(8) 0.076(7)
C45 0.141(8) 0.129(7) 0.140(7) 0.045(5) 0.026(6) 0.068(6)
N46 0.071(3) 0.067(3) 0.058(2) 0.018(2) 0.012(2) 0.016(2)
O47 0.0591(18) 0.0497(17) 0.0634(19) 0.0096(14) 0.0140(15) 0.0107(14)
O48 0.150(4) 0.121(4) 0.066(2) 0.032(2) 0.006(3) 0.063(3)
O49 0.096(3) 0.075(2) 0.0570(19) 0.0119(16) 0.0193(18) 0.043(2)
N50 0.039(2) 0.060(3) 0.088(3) 0.018(2) 0.0142(19) 0.0048(18)
O51 0.0477(18) 0.0501(18) 0.115(3) 0.0086(17) 0.0289(18) 0.0061(15)
O52 0.045(2) 0.113(3) 0.150(4) 0.038(3) 0.038(2) 0.007(2)
O53 0.060(2) 0.063(2) 0.123(3) 0.013(2) 0.041(2) 0.0151(17)
N54 0.080(3) 0.050(2) 0.053(2) 0.0064(17) 0.007(2) 0.009(2)
O55 0.0558(19) 0.0570(19) 0.066(2) 0.0022(15) -0.0021(16) 0.0037(15)
O56 0.062(2) 0.065(2) 0.0620(19) 0.0155(15) 0.0018(16) -0.0076(16)
O57 0.119(4) 0.113(3) 0.060(2) 0.026(2) -0.006(2) -0.005(3)

loop_
_atom_type_symbol
_atom_type_description
_atom_type_scat_dispersion_real
_atom_type_scat_dispersion_imag
_atom_type_scat_source
C C 0.0033 0.0016 'International Tables Vol C Tables 4.2.6.8 and 6.1.1.4'
H H 0.0000 0.0000 'International Tables Vol C Tables 4.2.6.8 and 6.1.1.4'
N N 0.0061 0.0033 'International Tables Vol C Tables 4.2.6.8 and 6.1.1.4'
O O 0.0106 0.0060 'International Tables Vol C Tables 4.2.6.8 and 6.1.1.4'
Nd Nd -0.1943 3.0179 'International Tables Vol C Tables 4.2.6.8 and 6.1.1.4'

loop_
_geom_angle_atom_site_label_1
_geom_angle_atom_site_label_2
_geom_angle_atom_site_label_3
_geom_angle
O7 Nd1 O37 89.91(11)
O7 Nd1 O22 159.71(11)
O37 Nd1 O22 82.89(11)
O7 Nd1 O49 120.97(11)
O37 Nd1 O49 80.28(12)
O22 Nd1 O49 76.58(11)
O7 Nd1 O56 78.54(11)
O37 Nd1 O56 75.26(11)
O22 Nd1 O56 81.29(11)
O49 Nd1 O56 148.72(12)
O7 Nd1 O51 74.42(11)
O37 Nd1 O51 142.61(11)
O22 Nd1 O51 121.83(10)
O49 Nd1 O51 79.39(13)
O56 Nd1 O51 131.57(12)
O7 Nd1 O55 77.71(11)
O37 Nd1 O55 124.99(11)
O22 Nd1 O55 90.91(10)
O49 Nd1 O55 150.65(12)
O56 Nd1 O55 49.83(11)
O51 Nd1 O55 85.24(12)
O7 Nd1 O47 72.13(10)
O37 Nd1 O47 70.90(10)
O22 Nd1 O47 122.41(10)
O49 Nd1 O47 49.54(10)
O56 Nd1 O47 134.60(10)
O51 Nd1 O47 72.00(11)
O55 Nd1 O47 146.01(10)
O7 Nd1 O53 117.46(12)
O37 Nd1 O53 150.84(13)
O22 Nd1 O53 74.28(11)
O49 Nd1 O53 77.00(13)
O56 Nd1 O53 117.80(12)
O51 Nd1 O53 48.88(11)
O55 Nd1 O53 74.06(12)
O47 Nd1 O53 106.39(11)
O7 Nd1 N54 74.63(11)
O37 Nd1 N54 99.73(12)
O22 Nd1 N54 87.88(10)
O49 Nd1 N54 164.36(11)
O56 Nd1 N54 24.76(11)
O51 Nd1 N54 108.09(13)
O55 Nd1 N54 25.26(11)
O47 Nd1 N54 145.34(10)
O53 Nd1 N54 97.34(13)
O7 Nd1 N46 96.58(11)
O37 Nd1 N46 73.32(11)
O22 Nd1 N46 99.44(11)
O49 Nd1 N46 24.91(10)
O56 Nd1 N46 148.20(11)
O51 Nd1 N46 75.04(12)
O55 Nd1 N46 160.27(12)
O47 Nd1 N46 24.66(9)
O53 Nd1 N46 92.53(12)
N54 Nd1 N46 169.03(11)
O7 C1 C2 120.8(4)
O7 C1 C6 121.1(4)
C2 C1 C6 118.1(4)
C3 C2 C1 120.5(4)
C3 C2 H2 119.8
C1 C2 H2 119.8
O8 C3 C2 124.4(5)
O8 C3 C4 114.6(4)
C2 C3 C4 121.0(5)
C5 C4 C3 119.3(5)
C5 C4 H4 120.4
C3 C4 H4 120.4
C4 C5 C6 121.8(5)
C4 C5 H5 119.1
C6 C5 H5 119.1
C5 C6 C10 118.6(4)
C5 C6 C1 119.2(4)
C10 C6 C1 122.1(4)
C1 O7 Nd1 148.8(3)
C3 O8 C9 119.4(4)
O8 C9 H9A 109.5
O8 C9 H9B 109.5
H9A C9 H9B 109.5
O8 C9 H9C 109.5
H9A C9 H9C 109.5
H9B C9 H9C 109.5
N11 C10 C6 126.0(4)
N11 C10 H10 117.0
C6 C10 H10 117.0
C10 N11 C12 126.3(4)
C10 N11 H11 111(4)
C12 N11 H11 123(4)
N11 C12 C13 111.7(4)
N11 C12 H12A 109.3
C13 C12 H12A 109.3
N11 C12 H12B 109.3
C13 C12 H12B 109.3
H12A C12 H12B 107.9
C12 C13 C14 114.5(4)
C12 C13 H13A 108.6
C14 C13 H13A 108.6
C12 C13 H13B 108.6
C14 C13 H13B 108.6
H13A C13 H13B 107.6
C13 C14 C15 113.8(5)
C13 C14 H14A 108.8
C15 C14 H14A 108.8
C13 C14 H14B 108.8
C15 C14 H14B 108.8
H14A C14 H14B 107.7
C14 C15 H15A 109.5
C14 C15 H15B 109.5
H15A C15 H15B 109.5
C14 C15 H15C 109.5
H15A C15 H15C 109.5
H15B C15 H15C 109.5
O22 C16 C17 121.1(3)
O22 C16 C21 120.6(4)
C17 C16 C21 118.3(3)
C18 C17 C16 120.4(4)
C18 C17 H17 119.8
C16 C17 H17 119.8
O23 C18 C17 124.0(4)
O23 C18 C19 114.8(4)
C17 C18 C19 121.2(4)
C20 C19 C18 119.1(4)
C20 C19 H19 120.4
C18 C19 H19 120.4
C19 C20 C21 121.9(4)
C19 C20 H20 119.0
C21 C20 H20 119.0
C20 C21 C25 119.7(4)
C20 C21 C16 119.0(4)
C25 C21 C16 121.2(4)
C16 O22 Nd1 142.7(3)
C18 O23 C24 118.4(4)
O23 C24 H24A 109.5
O23 C24 H24B 109.5
H24A C24 H24B 109.5
O23 C24 H24C 109.5
H24A C24 H24C 109.5
H24B C24 H24C 109.5
N26 C25 C21 125.9(4)
N26 C25 H25 117.1
C21 C25 H25 117.1
C25 N26 C27 126.1(4)
C25 N26 H26 116(3)
C27 N26 H26 117(3)
N26 C27 C28 110.6(4)
N26 C27 H27A 109.5
C28 C27 H27A 109.5
N26 C27 H27B 109.5
C28 C27 H27B 109.5
H27A C27 H27B 108.1
C29 C28 C27 114.8(4)
C29 C28 H28A 108.6
C27 C28 H28A 108.6
C29 C28 H28B 108.6
C27 C28 H28B 108.6
H28A C28 H28B 107.5
C28 C29 C30 112.8(5)
C28 C29 H29A 109.0
C30 C29 H29A 109.0
C28 C29 H29B 109.0
C30 C29 H29B 109.0
H29A C29 H29B 107.8
C29 C30 H30A 109.5
C29 C30 H30B 109.5
H30A C30 H30B 109.5
C29 C30 H30C 109.5
H30A C30 H30C 109.5
H30B C30 H30C 109.5
O37 C31 C32 121.0(4)
O37 C31 C36 120.7(4)
C32 C31 C36 118.2(4)
C33 C32 C31 120.8(4)
C33 C32 H32 119.6
C31 C32 H32 119.6
O38 C33 C32 124.6(5)
O38 C33 C34 114.4(4)
C32 C33 C34 121.0(5)
C35 C34 C33 119.1(5)
C35 C34 H34 120.5
C33 C34 H34 120.5
C34 C35 C36 122.3(5)
C34 C35 H35 118.9
C36 C35 H35 118.9
C40 C36 C35 119.9(4)
C40 C36 C31 121.5(4)
C35 C36 C31 118.6(4)
C31 O37 Nd1 143.3(3)
C33 O38 C39 118.9(4)
O38 C39 H39A 109.5
O38 C39 H39B 109.5
H39A C39 H39B 109.5
O38 C39 H39C 109.5
H39A C39 H39C 109.5
H39B C39 H39C 109.5
N41 C40 C36 126.6(4)
N41 C40 H40 116.7
C36 C40 H40 116.7
C40 N41 C42 125.4(5)
C40 N41 H41 122(3)
C42 N41 H41 113(3)
C43 C42 N41 110.7(5)
C43 C42 H42A 109.5
N41 C42 H42A 109.5
C43 C42 H42B 109.5
N41 C42 H42B 109.5
H42A C42 H42B 108.1
C42 C43 C44 110.1(6)
C42 C43 H43A 109.6
C44 C43 H43A 109.6
C42 C43 H43B 109.6
C44 C43 H43B 109.6
H43A C43 H43B 108.1
C45 C44 C43 114.9(8)
C45 C44 H44A 108.5
C43 C44 H44A 108.5
C45 C44 H44B 108.5
C43 C44 H44B 108.5
H44A C44 H44B 107.5
C44 C45 H45A 109.5
C44 C45 H45B 109.5
H45A C45 H45B 109.5
C44 C45 H45C 109.5
H45A C45 H45C 109.5
H45B C45 H45C 109.5
O48 N46 O47 122.0(4)
O48 N46 O49 121.7(4)
O47 N46 O49 116.3(4)
O48 N46 Nd1 177.0(4)
O47 N46 Nd1 59.5(2)
O49 N46 Nd1 56.9(2)
N46 O47 Nd1 95.8(2)
N46 O49 Nd1 98.2(2)
O52 N50 O51 122.6(4)
O52 N50 O53 121.8(4)
O51 N50 O53 115.6(4)
N50 O51 Nd1 99.2(2)
N50 O53 Nd1 96.1(2)
O57 N54 O56 122.9(5)
O57 N54 O55 120.3(5)
O56 N54 O55 116.8(4)
O57 N54 Nd1 170.8(3)
O56 N54 Nd1 58.0(2)
O55 N54 Nd1 59.4(2)
N54 O55 Nd1 95.3(2)
N54 O56 Nd1 97.2(3)

loop_
_geom_bond_atom_site_label_1
_geom_bond_atom_site_label_2
_geom_bond_distance
Nd1 O7 2.339(3)
Nd1 O37 2.349(3)
Nd1 O22 2.361(3)
Nd1 O49 2.537(3)
Nd1 O56 2.545(3)
Nd1 O51 2.547(3)
Nd1 O55 2.574(3)
Nd1 O47 2.597(3)
Nd1 O53 2.607(3)
Nd1 N54 2.977(4)
Nd1 N46 2.997(4)
C1 O7 1.301(5)
C1 C2 1.404(6)
C1 C6 1.423(6)
C2 C3 1.380(6)
C2 H2 0.9003
C3 O8 1.355(6)
C3 C4 1.402(7)
C4 C5 1.347(8)
C4 H4 0.9227
C5 C6 1.407(6)
C5 H5 0.8761
C6 C10 1.422(7)
O8 C9 1.420(7)
C9 H9A 0.9709
C9 H9B 0.9709
C9 H9C 0.9709
C10 N11 1.293(6)
C10 H10 0.9069
N11 C12 1.454(6)
N11 H11 0.77(5)
C12 C13 1.508(7)
C12 H12A 1.0051
C12 H12B 1.0051
C13 C14 1.510(7)
C13 H13A 0.9768
C13 H13B 0.9768
C14 C15 1.518(8)
C14 H14A 0.9493
C14 H14B 0.9493
C15 H15A 0.9277
C15 H15B 0.9277
C15 H15C 0.9277
C16 O22 1.298(4)
C16 C17 1.409(6)
C16 C21 1.432(5)
C17 C18 1.380(6)
C17 H17 0.9868
C18 O23 1.356(5)
C18 C19 1.410(6)
C19 C20 1.356(6)
C19 H19 0.9035
C20 C21 1.409(6)
C20 H20 0.8778
C21 C25 1.410(6)
O23 C24 1.429(6)
C24 H24A 0.9566
C24 H24B 0.9566
C24 H24C 0.9566
C25 N26 1.286(5)
C25 H25 0.9560
N26 C27 1.462(6)
N26 H26 0.85(5)
C27 C28 1.524(6)
C27 H27A 0.9858
C27 H27B 0.9858
C28 C29 1.501(7)
C28 H28A 0.9194
C28 H28B 0.9194
C29 C30 1.520(8)
C29 H29A 1.0008
C29 H29B 1.0008
C30 H30A 0.9148
C30 H30B 0.9148
C30 H30C 0.9148
C31 O37 1.289(5)
C31 C32 1.411(6)
C31 C36 1.428(6)
C32 C33 1.366(6)
C32 H32 0.8267
C33 O38 1.355(6)
C33 C34 1.402(7)
C34 C35 1.357(7)
C34 H34 0.8546
C35 C36 1.402(6)
C35 H35 0.9557
C36 C40 1.402(7)
O38 C39 1.423(7)
C39 H39A 0.9970
C39 H39B 0.9970
C39 H39C 0.9970
C40 N41 1.303(7)
C40 H40 1.0341
N41 C42 1.478(7)
N41 H41 0.97(6)
C42 C43 1.457(8)
C42 H42A 1.0273
C42 H42B 1.0273
C43 C44 1.571(9)
C43 H43A 0.9244
C43 H43B 0.9244
C44 C45 1.433(11)
C44 H44A 0.8343
C44 H44B 0.8343
C45 H45A 1.0279
C45 H45B 1.0279
C45 H45C 1.0279
N46 O48 1.214(5)
N46 O47 1.257(5)
N46 O49 1.275(5)
N50 O52 1.201(5)
N50 O51 1.259(5)
N50 O53 1.262(5)
N54 O57 1.211(5)
N54 O56 1.257(5)
N54 O55 1.276(5)

loop_
_geom_hbond_atom_site_label_D
_geom_hbond_atom_site_label_H
_geom_hbond_atom_site_label_A
_geom_hbond_distance_DH
_geom_hbond_distance_HA
_geom_hbond_distance_DA
_geom_hbond_angle_DHA
N11 H11 O7 0.77(5) 2.06(5) 2.700(5) 142(5)
N11 H11 O51 0.77(5) 2.39(5) 2.978(5) 134(5)
N26 H26 O22 0.85(5) 1.99(5) 2.651(5) 134(4)
N41 H41 O37 0.97(6) 2.03(5) 2.671(5) 122(4)
N41 H41 O47 0.97(6) 2.36(6) 3.274(6) 156(4)

loop_
_geom_torsion_atom_site_label_1
_geom_torsion_atom_site_label_2
_geom_torsion_atom_site_label_3
_geom_torsion_atom_site_label_4
_geom_torsion
O7 C1 C2 C3 179.8(4)
C6 C1 C2 C3 -0.3(6)
C1 C2 C3 O8 -179.3(4)
C1 C2 C3 C4 1.3(7)
O8 C3 C4 C5 179.3(5)
C2 C3 C4 C5 -1.2(8)
C3 C4 C5 C6 0.1(8)
C4 C5 C6 C10 -177.5(5)
C4 C5 C6 C1 0.8(7)
O7 C1 C6 C5 179.2(4)
C2 C1 C6 C5 -0.7(6)
O7 C1 C6 C10 -2.6(6)
C2 C1 C6 C10 177.5(4)
C2 C1 O7 Nd1 -37.3(7)
C6 C1 O7 Nd1 142.8(4)
O37 Nd1 O7 C1 -10.8(5)
O22 Nd1 O7 C1 58.1(7)
O49 Nd1 O7 C1 -89.3(5)
O56 Nd1 O7 C1 64.2(5)
O51 Nd1 O7 C1 -156.4(5)
O55 Nd1 O7 C1 115.2(5)
O47 Nd1 O7 C1 -80.7(5)
O53 Nd1 O7 C1 179.7(5)
N54 Nd1 O7 C1 89.4(5)
N46 Nd1 O7 C1 -83.9(5)
C2 C3 O8 C9 0.1(8)
C4 C3 O8 C9 179.6(5)
C5 C6 C10 N11 177.6(5)
C1 C6 C10 N11 -0.6(7)
C6 C10 N11 C12 -174.4(4)
C10 N11 C12 C13 106.6(5)
N11 C12 C13 C14 -66.3(6)
C12 C13 C14 C15 -177.2(5)
O22 C16 C17 C18 -179.3(4)
C21 C16 C17 C18 0.3(6)
C16 C17 C18 O23 179.4(4)
C16 C17 C18 C19 -2.1(6)
O23 C18 C19 C20 -179.6(4)
C17 C18 C19 C20 1.8(6)
C18 C19 C20 C21 0.3(7)
C19 C20 C21 C25 178.1(4)
C19 C20 C21 C16 -2.1(6)
O22 C16 C21 C20 -178.7(4)
C17 C16 C21 C20 1.8(6)
O22 C16 C21 C25 1.1(6)
C17 C16 C21 C25 -178.4(4)
C17 C16 O22 Nd1 -22.5(6)
C21 C16 O22 Nd1 158.0(3)
O7 Nd1 O22 C16 79.1(5)
O37 Nd1 O22 C16 149.1(4)
O49 Nd1 O22 C16 -129.3(4)
O56 Nd1 O22 C16 73.0(4)
O51 Nd1 O22 C16 -61.1(5)
O55 Nd1 O22 C16 23.9(4)
O47 Nd1 O22 C16 -149.0(4)
O53 Nd1 O22 C16 -49.3(4)
N54 Nd1 O22 C16 49.0(4)
N46 Nd1 O22 C16 -139.2(4)
C17 C18 O23 C24 -1.9(6)
C19 C18 O23 C24 179.5(4)
C20 C21 C25 N26 -179.4(4)
C16 C21 C25 N26 0.8(6)
C21 C25 N26 C27 173.8(4)
C25 N26 C27 C28 -102.6(5)
N26 C27 C28 C29 70.5(5)
C27 C28 C29 C30 177.5(4)
O37 C31 C32 C33 179.4(4)
C36 C31 C32 C33 -0.8(6)
C31 C32 C33 O38 178.6(4)
C31 C32 C33 C34 -0.3(7)
O38 C33 C34 C35 -177.9(4)
C32 C33 C34 C35 1.0(7)
C33 C34 C35 C36 -0.6(8)
C34 C35 C36 C40 178.7(5)
C34 C35 C36 C31 -0.5(7)
O37 C31 C36 C40 1.8(6)
C32 C31 C36 C40 -178.0(4)
O37 C31 C36 C35 -179.0(4)
C32 C31 C36 C35 1.2(6)
C32 C31 O37 Nd1 35.4(7)
C36 C31 O37 Nd1 -144.4(4)
O7 Nd1 O37 C31 105.0(5)
O22 Nd1 O37 C31 -56.0(5)
O49 Nd1 O37 C31 -133.6(5)
O56 Nd1 O37 C31 26.8(5)
O51 Nd1 O37 C31 168.6(4)
O55 Nd1 O37 C31 30.1(5)
O47 Nd1 O37 C31 176.0(5)
O53 Nd1 O37 C31 -94.4(5)
N54 Nd1 O37 C31 30.6(5)
N46 Nd1 O37 C31 -158.1(5)
C32 C33 O38 C39 -2.2(7)
C34 C33 O38 C39 176.7(5)
C35 C36 C40 N41 179.3(5)
C31 C36 C40 N41 -1.5(7)
C36 C40 N41 C42 174.4(5)
C40 N41 C42 C43 114.5(7)
N41 C42 C43 C44 174.2(6)
C42 C43 C44 C45 72.9(11)
O7 Nd1 N46 O48 128(7)
O37 Nd1 N46 O48 40(7)
O22 Nd1 N46 O48 -39(7)
O49 Nd1 N46 O48 -63(7)
O56 Nd1 N46 O48 49(7)
O51 Nd1 N46 O48 -160(7)
O55 Nd1 N46 O48 -160(7)
O47 Nd1 N46 O48 121(7)
O53 Nd1 N46 O48 -114(7)
N54 Nd1 N46 O48 92(7)
O7 Nd1 N46 O47 7.5(3)
O37 Nd1 N46 O47 -80.4(3)
O22 Nd1 N46 O47 -160.0(3)
O49 Nd1 N46 O47 176.4(5)
O56 Nd1 N46 O47 -71.4(3)
O51 Nd1 N46 O47 79.4(3)
O55 Nd1 N46 O47 79.2(4)
O53 Nd1 N46 O47 125.5(3)
N54 Nd1 N46 O47 -28.7(7)
O7 Nd1 N46 O49 -169.0(3)
O37 Nd1 N46 O49 103.1(3)
O22 Nd1 N46 O49 23.5(3)
O56 Nd1 N46 O49 112.2(3)
O51 Nd1 N46 O49 -97.1(3)
O55 Nd1 N46 O49 -97.2(4)
O47 Nd1 N46 O49 -176.4(5)
O53 Nd1 N46 O49 -51.0(3)
N54 Nd1 N46 O49 154.9(5)
O48 N46 O47 Nd1 -176.9(5)
O49 N46 O47 Nd1 3.3(4)
O7 Nd1 O47 N46 -172.2(3)
O37 Nd1 O47 N46 91.5(3)
O22 Nd1 O47 N46 23.5(3)
O49 Nd1 O47 N46 -2.0(3)
O56 Nd1 O47 N46 135.5(3)
O51 Nd1 O47 N46 -93.3(3)
O55 Nd1 O47 N46 -143.6(3)
O53 Nd1 O47 N46 -58.0(3)
N54 Nd1 O47 N46 170.8(3)
O48 N46 O49 Nd1 176.8(5)
O47 N46 O49 Nd1 -3.4(4)
O7 Nd1 O49 N46 12.8(3)
O37 Nd1 O49 N46 -71.2(3)
O22 Nd1 O49 N46 -156.1(3)
O56 Nd1 O49 N46 -110.0(3)
O51 Nd1 O49 N46 77.3(3)
O55 Nd1 O49 N46 136.9(3)
O47 Nd1 O49 N46 1.9(3)
O53 Nd1 O49 N46 127.2(3)
N54 Nd1 O49 N46 -162.6(4)
O52 N50 O51 Nd1 -176.7(4)
O53 N50 O51 Nd1 4.3(5)
O7 Nd1 O51 N50 -154.0(3)
O37 Nd1 O51 N50 137.6(3)
O22 Nd1 O51 N50 12.7(3)
O49 Nd1 O51 N50 79.4(3)
O56 Nd1 O51 N50 -95.5(3)
O55 Nd1 O51 N50 -75.5(3)
O47 Nd1 O51 N50 130.1(3)
O53 Nd1 O51 N50 -2.5(3)
N54 Nd1 O51 N50 -86.4(3)
N46 Nd1 O51 N50 104.6(3)
O52 N50 O53 Nd1 176.8(4)
O51 N50 O53 Nd1 -4.2(4)
O7 Nd1 O53 N50 33.7(3)
O37 Nd1 O53 N50 -124.4(3)
O22 Nd1 O53 N50 -164.2(3)
O49 Nd1 O53 N50 -84.7(3)
O56 Nd1 O53 N50 124.9(3)
O51 Nd1 O53 N50 2.5(3)
O55 Nd1 O53 N50 100.2(3)
O47 Nd1 O53 N50 -44.4(3)
N54 Nd1 O53 N50 110.1(3)
N46 Nd1 O53 N50 -65.1(3)
O7 Nd1 N54 O57 3(2)
O37 Nd1 N54 O57 90(2)
O22 Nd1 N54 O57 172(2)
O49 Nd1 N54 O57 179(2)
O56 Nd1 N54 O57 99(3)
O51 Nd1 N54 O57 -65(2)
O55 Nd1 N54 O57 -91(2)
O47 Nd1 N54 O57 20(3)
O53 Nd1 N54 O57 -114(2)
N46 Nd1 N54 O57 40(3)
O7 Nd1 N54 O56 -96.0(3)
O37 Nd1 N54 O56 -8.8(3)
O22 Nd1 N54 O56 73.6(3)
O49 Nd1 N54 O56 79.9(6)
O51 Nd1 N54 O56 -163.5(2)
O55 Nd1 N54 O56 170.3(4)
O47 Nd1 N54 O56 -79.2(3)
O53 Nd1 N54 O56 147.5(3)
N46 Nd1 N54 O56 -58.5(7)
O7 Nd1 N54 O55 93.8(2)
O37 Nd1 N54 O55 -179.1(2)
O22 Nd1 N54 O55 -96.6(2)
O49 Nd1 N54 O55 -90.4(5)
O56 Nd1 N54 O55 -170.3(4)
O51 Nd1 N54 O55 26.3(3)
O47 Nd1 N54 O55 110.6(3)
O53 Nd1 N54 O55 -22.8(2)
N46 Nd1 N54 O55 131.2(6)
O57 N54 O55 Nd1 169.3(4)
O56 N54 O55 Nd1 -9.2(4)
O7 Nd1 O55 N54 -80.0(2)
O37 Nd1 O55 N54 1.1(3)
O22 Nd1 O55 N54 83.1(2)
O49 Nd1 O55 N54 146.6(3)
O56 Nd1 O55 N54 5.3(2)
O51 Nd1 O55 N54 -155.0(2)
O47 Nd1 O55 N54 -107.7(3)
O53 Nd1 O55 N54 156.5(3)
N46 Nd1 O55 N54 -154.9(3)
O57 N54 O56 Nd1 -169.2(4)
O55 N54 O56 Nd1 9.4(4)
O7 Nd1 O56 N54 78.1(3)
O37 Nd1 O56 N54 171.1(3)
O22 Nd1 O56 N54 -104.1(3)
O49 Nd1 O56 N54 -149.3(2)
O51 Nd1 O56 N54 21.2(3)
O55 Nd1 O56 N54 -5.4(2)
O47 Nd1 O56 N54 128.3(2)
O53 Nd1 O56 N54 -37.1(3)
N46 Nd1 O56 N54 162.1(2)
